data_2200836
loop_
_publ_author_name
'Eriksson, Johan'
'Eriksson, Lars'
'Hu, Jiwei'

_publ_section_title
;
 4-Bromophenyl 2,6-dibromophenyl ether
;
_journal_issue 3
_journal_name_full 'Acta Crystallographica Section E'
_journal_page_first o263
_journal_page_last o265
_journal_paper_doi 10.1107/S1600536802002301
_journal_volume 58
_journal_year 2002
_chemical_formula_iupac 'C12 H7 Br3 O'
_chemical_formula_moiety 'C12 H7 Br3 O'
_chemical_formula_sum 'C12 H7 Br3 O'
_chemical_formula_weight 406.91
_chemical_name_systematic
;
4-Bromophenyl 2,6-dibromophenyl ether
;
_space_group_IT_number 14
_symmetry_cell_setting monoclinic
_symmetry_space_group_name_Hall '-P 2yn'
_symmetry_space_group_name_H-M 'P 1 21/n 1'
_atom_sites_solution_hydrogens geom
_atom_sites_solution_primary direct
_atom_sites_solution_secondary difmap
_audit_creation_method SHELXL-97
_cell_angle_alpha 90.00
_cell_angle_beta 99.43(4)
_cell_angle_gamma 90.00
_cell_formula_units_Z 4
_cell_length_a 11.935(3)
_cell_length_b 4.9785(10)
_cell_length_c 22.151(9)
_cell_measurement_reflns_used 1153
_cell_measurement_temperature 293(2)
_cell_measurement_theta_max 26.05
_cell_measurement_theta_min 1.65
_cell_volume 1298.4(7)
_computing_cell_refinement 'CELL (Stoe & Cie, 1997)'
_computing_data_collection 'EXPOSE (Stoe & Cie, 1997)'
_computing_data_reduction 'INTEGRATE (Stoe & Cie, 1997) and X-RED (Stoe & Cie, 1997)'
_computing_molecular_graphics 'DIAMOND (Bergerhoff, 1996)'
_computing_structure_refinement 'SHELXL97 (Sheldrick, 1997)'
_computing_structure_solution 'SHELXS97 (Sheldrick, 1990)'
_diffrn_ambient_temperature 293(2)
_diffrn_detector_area_resol_mean 6.0
_diffrn_measured_fraction_theta_full .976
_diffrn_measured_fraction_theta_max .976
_diffrn_measurement_device_type 'Stoe IPDS'
_diffrn_measurement_method 'area detector'
_diffrn_radiation_monochromator graphite
_diffrn_radiation_source 'fine-focus sealed tube'
_diffrn_radiation_type MoK\a
_diffrn_radiation_wavelength .71073
_diffrn_reflns_av_R_equivalents .0814
_diffrn_reflns_av_sigmaI/netI .0572
_diffrn_reflns_limit_h_max 14
_diffrn_reflns_limit_h_min -14
_diffrn_reflns_limit_k_max 5
_diffrn_reflns_limit_k_min -6
_diffrn_reflns_limit_l_max 27
_diffrn_reflns_limit_l_min -27
_diffrn_reflns_number 18021
_diffrn_reflns_theta_full 26.02
_diffrn_reflns_theta_max 26.02
_diffrn_reflns_theta_min 2.09
_exptl_absorpt_coefficient_mu 9.295
_exptl_absorpt_correction_T_max .4874
_exptl_absorpt_correction_T_min .3227
_exptl_absorpt_correction_type numerical
_exptl_absorpt_process_details '(X-RED; Stoe & Cie, 1998)'
_exptl_crystal_colour colourless
_exptl_crystal_density_diffrn 2.081
_exptl_crystal_density_method 'not measured'
_exptl_crystal_description prism
_exptl_crystal_F_000 768
_exptl_crystal_size_max .12
_exptl_crystal_size_mid .10
_exptl_crystal_size_min .08
_refine_diff_density_max .642
_refine_diff_density_min -.542
_refine_ls_extinction_method none
_refine_ls_goodness_of_fit_ref 1.061
_refine_ls_hydrogen_treatment constr
_refine_ls_matrix_type full
_refine_ls_number_parameters 145
_refine_ls_number_reflns 2491
_refine_ls_number_restraints 40
_refine_ls_restrained_S_all 1.052
_refine_ls_R_factor_all .1050
_refine_ls_R_factor_gt .0392
_refine_ls_shift/su_max <0.001
_refine_ls_shift/su_mean .000
_refine_ls_structure_factor_coef Fsqd
_refine_ls_weighting_details 'calc w = 1/[\s^2^(Fo^2^)+(0.01P)^2^] where P = (Fo^2^+2Fc^2^)/3'
_refine_ls_weighting_scheme calc
_refine_ls_wR_factor_gt .0542
_refine_ls_wR_factor_ref .0598
_reflns_number_gt 1100
_reflns_number_total 2491
_reflns_threshold_expression I>2\s(I)
_cod_data_source_file bt6108.cif
_cod_data_source_block I
_cod_original_cell_volume 1298.5(7)
_cod_original_sg_symbol_H-M 'P 21/n'
_cod_database_code 2200836
_cod_database_fobs_code 2200836

loop_
_symmetry_equiv_pos_as_xyz
'x, y, z'
'-x+1/2, y+1/2, -z+1/2'
'-x, -y, -z'
'x-1/2, -y-1/2, z-1/2'

loop_
_atom_site_label
_atom_site_fract_x
_atom_site_fract_y
_atom_site_fract_z
_atom_site_U_iso_or_equiv
_atom_site_adp_type
_atom_site_calc_flag
_atom_site_refinement_flags
_atom_site_occupancy
_atom_site_disorder_assembly
_atom_site_disorder_group
_atom_site_type_symbol
Br1 -.00006(4) .05406(14) .10226(3) .1041(3) Uani d U 1 . . Br
Br2 -.41284(5) -.47510(18) .11464(4) .1224(3) Uani d U 1 . . Br
Br3 -.29389(5) -.47975(18) -.18963(3) .1037(3) Uani d U 1 . . Br
O -.2518(2) -.0764(7) .06950(18) .0709(10) Uani d U 1 . . O
C1 -.2594(4) -.1819(12) .0110(3) .0612(15) Uani d U 1 . . C
C2 -.3354(4) -.0544(12) -.0338(3) .0731(15) Uani d U 1 . . C
H2 -.3793 .0882 -.0239 .088 Uiso calc R 1 . . H
C3 -.3448(4) -.1414(13) -.0927(3) .0789(18) Uani d U 1 . . C
H3 -.3952 -.0564 -.1233 .095 Uiso calc R 1 . . H
C4 -.2807(4) -.3537(13) -.1075(2) .0663(16) Uani d U 1 . . C
C5 -.2061(4) -.4834(12) -.0630(2) .0629(14) Uani d U 1 . . C
H5 -.1637 -.6286 -.0730 .075 Uiso calc R 1 . . H
C6 -.1951(4) -.3946(11) -.0032(2) .0611(15) Uani d U 1 . . C
H6 -.1443 -.4784 .0274 .073 Uiso calc R 1 . . H
C7 -.1991(4) -.2294(11) .1182(3) .0592(14) Uani d U 1 . . C
C8 -.2577(4) -.4181(14) .1474(3) .0732(16) Uani d U 1 . . C
C9 -.2064(7) -.5607(14) .1969(3) .096(2) Uani d U 1 . . C
H9 -.2470 -.6892 .2148 .116 Uiso calc R 1 . . H
C10 -.0960(7) -.5139(17) .2197(3) .107(2) Uani d U 1 . . C
H10 -.0614 -.6082 .2540 .128 Uiso calc R 1 . . H
C11 -.0350(5) -.3314(15) .1933(3) .089(2) Uani d U 1 . . C
H11 .0409 -.3022 .2095 .107 Uiso calc R 1 . . H
C12 -.0846(4) -.1888(11) .1425(3) .0677(15) Uani d U 1 . . C

loop_
_atom_site_aniso_label
_atom_site_aniso_U_11
_atom_site_aniso_U_22
_atom_site_aniso_U_33
_atom_site_aniso_U_12
_atom_site_aniso_U_13
_atom_site_aniso_U_23
Br1 .0714(4) .0723(5) .1754(7) -.0135(4) .0408(4) -.0173(6)
Br2 .0693(4) .1216(7) .1842(8) -.0243(5) .0446(4) -.0231(7)
Br3 .0909(4) .1532(8) .0648(3) -.0071(6) .0064(3) .0088(5)
O .069(2) .057(3) .085(3) .013(2) .0079(19) -.005(2)
C1 .046(3) .062(4) .076(4) .001(3) .011(3) -.003(3)
C2 .057(3) .062(4) .100(4) .010(3) .012(3) .018(4)
C3 .053(3) .081(5) .101(5) .001(3) .006(3) .032(4)
C4 .054(3) .086(5) .057(3) -.018(3) .002(3) .014(3)
C5 .058(3) .065(4) .066(3) .009(3) .010(2) .002(4)
C6 .060(3) .064(5) .056(3) .009(3) -.001(3) .010(3)
C7 .061(3) .049(4) .069(4) .005(3) .015(3) -.012(3)
C8 .065(3) .072(5) .087(4) -.005(3) .027(3) -.018(4)
C9 .133(5) .089(6) .079(4) .008(5) .049(4) .010(5)
C10 .140(6) .113(7) .067(4) .035(6) .019(4) .004(5)
C11 .078(4) .096(6) .086(5) .021(4) -.011(4) -.027(4)
C12 .054(3) .055(4) .094(4) -.005(3) .012(3) -.017(3)

loop_
_atom_type_symbol
_atom_type_description
_atom_type_scat_dispersion_real
_atom_type_scat_dispersion_imag
_atom_type_scat_source
C C .0033 .0016 'International Tables Vol C Tables 4.2.6.8 and 6.1.1.4'
H H .0000 .0000 'International Tables Vol C Tables 4.2.6.8 and 6.1.1.4'
Br Br -.2901 2.4595 'International Tables Vol C Tables 4.2.6.8 and 6.1.1.4'
O O .0106 .0060 'International Tables Vol C Tables 4.2.6.8 and 6.1.1.4'

loop_
_geom_angle_atom_site_label_1
_geom_angle_atom_site_label_2
_geom_angle_atom_site_label_3
_geom_angle
_geom_angle_publ_flag
C7 O C1 118.1(4) yes
C6 C1 C2 121.0(6) ?
C6 C1 O 123.4(5) yes
C2 C1 O 115.6(5) yes
C3 C2 C1 118.9(6) ?
C2 C3 C4 120.7(6) ?
C3 C4 C5 120.6(5) ?
C3 C4 Br3 121.2(5) ?
C5 C4 Br3 118.2(5) ?
C4 C5 C6 119.0(5) ?
C1 C6 C5 119.7(5) ?
O C7 C8 122.4(5) yes
O C7 C12 120.8(5) yes
C8 C7 C12 116.8(5) ?
C9 C8 C7 122.1(5) ?
C9 C8 Br2 120.8(5) ?
C7 C8 Br2 117.1(5) ?
C10 C9 C8 119.5(7) ?
C9 C10 C11 120.9(7) ?
C10 C11 C12 120.6(6) ?
C11 C12 C7 120.1(6) ?
C11 C12 Br1 121.6(5) ?
C7 C12 Br1 118.2(5) ?

loop_
_geom_bond_atom_site_label_1
_geom_bond_atom_site_label_2
_geom_bond_site_symmetry_2
_geom_bond_distance
_geom_bond_publ_flag
Br1 C12 . 1.890(5) yes
Br2 C8 . 1.897(5) yes
Br3 C4 . 1.907(5) yes
O C7 . 1.384(6) yes
O C1 . 1.388(6) yes
C1 C6 . 1.374(6) ?
C1 C2 . 1.384(7) ?
C2 C3 . 1.361(7) ?
C3 C4 . 1.376(7) ?
C4 C5 . 1.376(6) ?
C5 C6 . 1.383(6) ?
C7 C8 . 1.393(7) ?
C7 C12 . 1.400(7) ?
C8 C9 . 1.364(8) ?
C9 C10 . 1.352(8) ?
C10 C11 . 1.355(8) ?
C11 C12 . 1.378(8) ?

loop_
_geom_torsion_atom_site_label_1
_geom_torsion_atom_site_label_2
_geom_torsion_atom_site_label_3
_geom_torsion_atom_site_label_4
_geom_torsion
_geom_torsion_publ_flag
C12 C7 O C1 96.4(6) yes
C8 C7 O C1 -87.4(6) yes
C6 C1 O C7 -16.5(7) yes
C2 C1 O C7 164.9(4) yes

loop_
_cod_related_entry_id
_cod_related_entry_database
_cod_related_entry_code
1 ChemSpider 10239065
